data_7224638
loop_
_publ_author_name
'Ben Hassine, B.'
'Negrier, Ph'
'Romanini, M.'
'Barrio, M.'
'Macovez, R.'
'Kallel, A.'
'Mondieig, D.'
'Tamarit, J. Ll'

_publ_section_title
;
 Structure and reorientational dynamics of 1-F-adamantane.
;
_journal_issue 16
_journal_name_full 'Physical chemistry chemical physics : PCCP'
_journal_page_first 10924
_journal_page_last 10930
_journal_paper_doi 10.1039/c6cp01144f
_journal_volume 18
_journal_year 2016
_chemical_formula_sum 'C10 H15 F'
_chemical_formula_weight 154.22
_space_group_IT_number 114
_symmetry_cell_setting tetragonal
_symmetry_Int_Tables_number 114
_symmetry_space_group_name_Hall 'P -4 2n'
_symmetry_space_group_name_H-M 'P -4 21 c'
_audit_creation_date 2015-10-21
_audit_creation_method 'Materials Studio'
_cell_angle_alpha 90.0000
_cell_angle_beta 90.0000
_cell_angle_gamma 90.0000
_cell_formula_units_Z 2
_cell_length_a 6.7776(3)
_cell_length_b 6.7776(3)
_cell_length_c 8.8235(5)
_cell_measurement_temperature 100(1)
_cell_measurement_theta_max 52.5
_cell_measurement_theta_min 7.5
_cell_volume 405.32(3)
_diffrn_ambient_temperature 100(1)
_diffrn_measurement_device_type 'Inel CPS120'
_diffrn_radiation_monochromator 'curved quartz'
_diffrn_radiation_source 'fine-focus sealed tube'
_diffrn_radiation_type CuK\a~1~
_diffrn_radiation_wavelength 1.540562
_exptl_crystal_colour White
_exptl_crystal_density_diffrn 1.264
_exptl_crystal_description 'Powder Sample'
_cod_data_source_file c6cp01144f1.cif
_cod_data_source_block 'global_AdaFluoro100K'
_cod_depositor_comments 'Adding full bibliography for 7224637--7224638.cif.'
_cod_original_cell_volume 405.32(4)
_cod_original_sg_symbol_H-M P-421C
_cod_database_code 7224638

loop_
_symmetry_equiv_pos_site_id
_symmetry_equiv_pos_as_xyz
1 x,y,z
2 y,-x,-z
3 -x,-y,z
4 -y,x,-z
5 1/2+x,1/2-y,1/2-z
6 1/2-y,1/2-x,1/2+z
7 1/2-x,1/2+y,1/2-z
8 1/2+y,1/2+x,1/2+z

loop_
_atom_site_label
_atom_site_type_symbol
_atom_site_fract_x
_atom_site_fract_y
_atom_site_fract_z
_atom_site_U_iso_or_equiv
_atom_site_adp_type
_atom_site_occupancy
F1 F 0.34701(12) 0.0405(11) -0.18976(0) 0.05000 Uiso 0.25
C1 C 0.18308(6) 0.0214(6) -0.10011(0) 0.05000 Uiso 1.00
H1 H 0.29915(12) 0.0349(10) -0.16358(0) 0.05000 Uiso 0.75
C2 C 0.00000(0) 0.00000(0) -0.20003(0) 0.05000 Uiso 1.00
H2 H -0.0133(4) 0.11427(3) -0.26542(0) 0.05000 Uiso 1.00
C3 C 0.1616(7) 0.2042(5) 0.00000(0) 0.05000 Uiso 1.00
H31 H 0.2782(7) 0.2205(8) 0.06249(0) 0.05000 Uiso 1.00
H32 H 0.1506(11) 0.3215(5) -0.06249(0) 0.05000 Uiso 1.00

loop_
_geom_angle_atom_site_label_1
_geom_angle_atom_site_label_2
_geom_angle_atom_site_label_3
_geom_angle
_geom_angle_site_symmetry_1
_geom_angle_site_symmetry_3
_geom_angle_publ_flag
F1 C1 C2 109.52(3) . . yes
F1 C1 C3 109.5(4) . . yes
C2 C1 C3 109.4(2) . . no
C3 C1 C3 109.42(13) . 2_555 no
C1 C2 C1 109.58(2) . 3_555 no
C1 C3 C1 109.6(3) . 4_555 no
C2 C1 H1 109.52(4) . . no
C3 C1 H1 109.5(5) . . no
C1 C2 H2 110.04(19) . . no
H2 C2 H2 107.00(2) . 3_555 no
C1 C2 H2 110.04(19) 3_555 3_555 no
C1 C3 H31 110.1(4) . . no
C1 C3 H32 110.06(15) . . no
H31 C3 H32 107.0(6) . . no

loop_
_geom_bond_atom_site_label_1
_geom_bond_atom_site_label_2
_geom_bond_distance
_geom_bond_publ_flag
F1 C1 1.3700(11) yes
C1 C3 1.529(4) no
C1 C2 1.5291(5) no
C1 H1 0.9700(11) no
C2 H2 0.9700(3) no
C3 H31 0.970(6) no
C3 H32 0.970(4) no

loop_
_geom_contact_atom_site_label_1
_geom_contact_atom_site_label_2
_geom_contact_distance
_geom_contact_site_symmetry_2
_geom_contact_publ_flag
F1 C1 3.3083(14) 3_655 no
C2 C2 3.5299(2) 2_555 no
C3 C3 3.530(6) 3_555 no

loop_
_geom_hbond_atom_site_label_D
_geom_hbond_atom_site_label_H
_geom_hbond_atom_site_label_A
_geom_hbond_distance_DH
_geom_hbond_distance_HA
_geom_hbond_distance_DA
_geom_hbond_angle_DHA
_geom_hbond_site_symmetry_A
_geom_hbond_publ_flag
C3 H31 F1 0.970(6) 2.549(4) 3.419(5) 149.3(4) 6_555 yes

loop_
_geom_torsion_atom_site_label_1
_geom_torsion_atom_site_label_2
_geom_torsion_atom_site_label_3
_geom_torsion_atom_site_label_4
_geom_torsion
_geom_torsion_site_symmetry_1
_geom_torsion_site_symmetry_4
_geom_torsion_publ_flag
F1 C1 C2 C1 180.0(4) . 3_555 no
C3 C1 C2 C1 -59.9(3) . 3_555 no
F1 C1 C3 C1 180.0(2) . 4_555 no
C2 C1 C3 C1 59.9(2) . 4_555 no
C3 C1 C3 C1 -60.0(3) 2_555 4_555 no
